data_7123626
loop_
_publ_author_name
'Yugandar , Somaraju'
'Nakamura, Hiroyuki'

_publ_section_title
;
 Rhodium(III)-Catalysed Carboxylate-Directed C-H Functionalizations of
 Isoxazoles with Alkynes
;
_journal_name_full 'Chemical Communications'
_journal_paper_doi 10.1039/C9CC03283E
_journal_year 2019
_chemical_formula_sum 'C23 H16 Cl N O'
_chemical_formula_weight 357.82
_space_group_crystal_system monoclinic
_space_group_IT_number 14
_space_group_name_Hall '-P 2ybc'
_space_group_name_H-M_alt 'P 1 21/c 1'
_symmetry_space_group_name_Hall '-P 2ybc'
_symmetry_space_group_name_H-M 'P 1 21/c 1'
_atom_sites_solution_hydrogens geom
_audit_creation_method SHELXL-2016/6
_audit_update_record
;
2019-02-26 deposited with the CCDC.    2019-06-10 downloaded from the CCDC.
;
_cell_angle_alpha 90
_cell_angle_beta 92.913(3)
_cell_angle_gamma 90
_cell_formula_units_Z 4
_cell_length_a 11.027(3)
_cell_length_b 8.159(2)
_cell_length_c 19.126(5)
_cell_measurement_reflns_used 3325
_cell_measurement_temperature 90
_cell_measurement_theta_max 28.77
_cell_measurement_theta_min 2.71
_cell_volume 1718.5(8)
_computing_cell_refinement 'APEX2 (Bruker AXS, 2006)'
_computing_data_collection 'APEX2 (Bruker AXS, 2006)'
_computing_data_reduction 'SAINT (Bruker AXS, 2004)'
_computing_molecular_graphics 'XSHELXle (Bruker AXS)'
_computing_publication_material 'XCIF (Bruker AXS, 2001)'
_computing_structure_refinement 'SHELXL-2016 (Sheldrick, 2016)'
_computing_structure_solution 'SHELXT (Sheldrick, 2014)'
_diffrn_ambient_temperature 90
_diffrn_detector_area_resol_mean 8.333
_diffrn_measured_fraction_theta_full 0.999
_diffrn_measured_fraction_theta_max 0.924
_diffrn_measurement_device_type 'Bruker APEXII CCD area detector'
_diffrn_measurement_method 'phi and omega scans'
_diffrn_radiation_monochromator 'Bruker Helios multilayer confocal mirror'
_diffrn_radiation_source 'Bruker TXS fine-focus rotating anode'
_diffrn_radiation_type MoK\a
_diffrn_radiation_wavelength 0.71073
_diffrn_reflns_av_R_equivalents 0.0432
_diffrn_reflns_av_unetI/netI 0.0630
_diffrn_reflns_Laue_measured_fraction_full 0.999
_diffrn_reflns_Laue_measured_fraction_max 0.924
_diffrn_reflns_limit_h_max 14
_diffrn_reflns_limit_h_min -13
_diffrn_reflns_limit_k_max 7
_diffrn_reflns_limit_k_min -11
_diffrn_reflns_limit_l_max 25
_diffrn_reflns_limit_l_min -25
_diffrn_reflns_number 9886
_diffrn_reflns_point_group_measured_fraction_full 0.999
_diffrn_reflns_point_group_measured_fraction_max 0.924
_diffrn_reflns_theta_full 25.242
_diffrn_reflns_theta_max 29.033
_diffrn_reflns_theta_min 1.849
_exptl_absorpt_coefficient_mu 0.234
_exptl_absorpt_correction_T_max 0.995
_exptl_absorpt_correction_T_min 0.527
_exptl_absorpt_correction_type multi-scan
_exptl_absorpt_process_details
;
SADABS Sheldrick 1996
;
_exptl_crystal_colour colorless
_exptl_crystal_density_diffrn 1.383
_exptl_crystal_description clumn
_exptl_crystal_F_000 744
_exptl_crystal_size_max 0.317
_exptl_crystal_size_mid 0.032
_exptl_crystal_size_min 0.021
_refine_diff_density_max 0.429
_refine_diff_density_min -0.396
_refine_diff_density_rms 0.058
_refine_ls_extinction_method none
_refine_ls_goodness_of_fit_ref 1.009
_refine_ls_hydrogen_treatment constr
_refine_ls_matrix_type full
_refine_ls_number_parameters 235
_refine_ls_number_reflns 4233
_refine_ls_number_restraints 0
_refine_ls_restrained_S_all 1.009
_refine_ls_R_factor_all 0.0735
_refine_ls_R_factor_gt 0.0447
_refine_ls_shift/su_max 0.001
_refine_ls_shift/su_mean 0.000
_refine_ls_structure_factor_coef Fsqd
_refine_ls_weighting_details 'w=1/[\s^2^(Fo^2^)+(0.0481P)^2^+0.5688P] where P=(Fo^2^+2Fc^2^)/3'
_refine_ls_weighting_scheme calc
_refine_ls_wR_factor_gt 0.1016
_refine_ls_wR_factor_ref 0.1134
_reflns_Friedel_coverage 0.000
_reflns_number_gt 3088
_reflns_number_total 4233
_reflns_threshold_expression 'I > 2\s(I)'
_cod_data_source_file c9cc03283e2.cif
_cod_data_source_block CRL37241_452_1_0m_a
_cod_original_cell_volume 1718.5(7)
_cod_database_code 7123626
_shelx_shelxl_version_number 2016/6
_shelx_space_group_comment
;
The symmetry employed for this shelxl refinement is uniquely defined
by the following loop, which should always be used as a source of
symmetry information in preference to the above space-group names.
They are only intended as comments.
;
_shelx_estimated_absorpt_t_min 0.930
_shelx_estimated_absorpt_t_max 0.995

loop_
_space_group_symop_operation_xyz
'x, y, z'
'-x, y+1/2, -z+1/2'
'-x, -y, -z'
'x, -y-1/2, z-1/2'

loop_
_atom_site_label
_atom_site_type_symbol
_atom_site_fract_x
_atom_site_fract_y
_atom_site_fract_z
_atom_site_U_iso_or_equiv
_atom_site_adp_type
_atom_site_occupancy
_atom_site_site_symmetry_order
_atom_site_calc_flag
_atom_site_refinement_flags_posn
_atom_site_refinement_flags_adp
Cl1 Cl 1.05695(4) 0.81158(6) 0.55386(2) 0.02305(13) Uani 1 1 d . .
N1 N 0.59135(14) 0.2736(2) 0.50623(8) 0.0227(3) Uani 1 1 d . .
O1 O 0.49394(12) 0.19930(16) 0.46739(6) 0.0222(3) Uani 1 1 d . .
C1 C 0.92816(16) 0.6950(2) 0.53111(9) 0.0192(4) Uani 1 1 d . .
C2 C 0.89848(17) 0.5621(2) 0.57234(9) 0.0208(4) Uani 1 1 d . .
H2 H 0.946504 0.536487 0.613543 0.025 Uiso 1 1 calc R U
C3 C 0.79837(16) 0.4674(2) 0.55281(9) 0.0207(4) Uani 1 1 d . .
H3 H 0.777041 0.377299 0.581142 0.025 Uiso 1 1 calc R U
C4 C 0.72827(16) 0.5032(2) 0.49174(8) 0.0183(4) Uani 1 1 d . .
C5 C 0.75911(17) 0.6388(2) 0.45207(9) 0.0223(4) Uani 1 1 d . .
H5 H 0.711375 0.665057 0.410834 0.027 Uiso 1 1 calc R U
C8 C 0.55351(16) 0.4096(2) 0.40415(9) 0.0188(4) Uani 1 1 d . .
H8 H 0.559741 0.488530 0.367978 0.023 Uiso 1 1 calc R U
C7 C 0.62575(16) 0.3983(2) 0.46789(9) 0.0184(4) Uani 1 1 d . .
C6 C 0.85813(17) 0.7363(2) 0.47163(9) 0.0226(4) Uani 1 1 d . .
H6 H 0.877530 0.829605 0.444685 0.027 Uiso 1 1 calc R U
C9 C 0.47421(16) 0.2837(2) 0.40637(9) 0.0185(4) Uani 1 1 d . .
C10 C 0.38096(16) 0.2236(2) 0.35582(9) 0.0185(4) Uani 1 1 d . .
C11 C 0.30665(16) 0.0999(2) 0.37252(9) 0.0193(4) Uani 1 1 d . .
H11 H 0.310718 0.068083 0.420369 0.023 Uiso 1 1 calc R U
C12 C 0.22014(16) 0.0075(2) 0.32658(9) 0.0190(4) Uani 1 1 d . .
C13 C 0.12901(17) -0.0834(2) 0.35709(9) 0.0221(4) Uani 1 1 d . .
H13 H 0.121963 -0.079149 0.406358 0.027 Uiso 1 1 calc R U
C14 C 0.04855(18) -0.1798(2) 0.31657(10) 0.0252(4) Uani 1 1 d . .
H14 H -0.013728 -0.238666 0.338192 0.030 Uiso 1 1 calc R U
C15 C 0.05891(16) -0.1902(2) 0.24478(10) 0.0236(4) Uani 1 1 d . .
H15 H 0.004481 -0.256648 0.217099 0.028 Uiso 1 1 calc R U
C16 C 0.14952(17) -0.1025(2) 0.21385(9) 0.0231(4) Uani 1 1 d . .
H16 H 0.157333 -0.109557 0.164705 0.028 Uiso 1 1 calc R U
C17 C 0.22883(17) -0.0048(2) 0.25388(9) 0.0212(4) Uani 1 1 d . .
H17 H 0.290127 0.054835 0.231717 0.025 Uiso 1 1 calc R U
C18 C 0.37883(16) 0.3056(2) 0.28561(9) 0.0178(4) Uani 1 1 d . .
C19 C 0.28022(17) 0.4016(2) 0.26293(9) 0.0215(4) Uani 1 1 d . .
H19 H 0.215959 0.420120 0.293236 0.026 Uiso 1 1 calc R U
C20 C 0.27473(17) 0.4707(2) 0.19638(9) 0.0239(4) Uani 1 1 d . .
H20 H 0.206902 0.535955 0.181487 0.029 Uiso 1 1 calc R U
C21 C 0.36792(18) 0.4446(2) 0.15171(9) 0.0243(4) Uani 1 1 d . .
H21 H 0.363802 0.490889 0.106082 0.029 Uiso 1 1 calc R U
C22 C 0.46761(17) 0.3501(2) 0.17408(9) 0.0230(4) Uani 1 1 d . .
H22 H 0.531569 0.331706 0.143557 0.028 Uiso 1 1 calc R U
C23 C 0.47397(17) 0.2826(2) 0.24084(9) 0.0206(4) Uani 1 1 d . .
H23 H 0.543189 0.220497 0.256190 0.025 Uiso 1 1 calc R U

loop_
_atom_site_aniso_label
_atom_site_aniso_U_11
_atom_site_aniso_U_22
_atom_site_aniso_U_33
_atom_site_aniso_U_23
_atom_site_aniso_U_13
_atom_site_aniso_U_12
Cl1 0.0286(2) 0.0176(2) 0.0227(2) -0.00086(18) -0.00199(17) -0.00066(18)
N1 0.0287(8) 0.0209(8) 0.0180(7) 0.0003(6) -0.0037(6) -0.0020(7)
O1 0.0300(7) 0.0193(7) 0.0169(6) 0.0017(5) -0.0028(5) -0.0025(6)
C1 0.0248(9) 0.0140(9) 0.0189(8) -0.0039(7) 0.0022(7) 0.0022(7)
C2 0.0287(10) 0.0180(9) 0.0154(8) -0.0004(7) -0.0025(7) 0.0046(8)
C3 0.0295(10) 0.0150(9) 0.0176(8) 0.0008(7) 0.0019(7) 0.0027(7)
C4 0.0252(9) 0.0139(8) 0.0159(8) -0.0037(7) 0.0014(7) 0.0046(7)
C5 0.0314(10) 0.0170(9) 0.0179(8) 0.0022(7) -0.0035(7) 0.0022(8)
C8 0.0260(9) 0.0151(9) 0.0153(8) -0.0008(7) 0.0004(7) 0.0019(7)
C7 0.0248(9) 0.0147(9) 0.0159(8) -0.0012(7) 0.0024(7) 0.0048(7)
C6 0.0310(10) 0.0167(9) 0.0201(9) 0.0028(7) 0.0000(7) 0.0014(8)
C9 0.0249(9) 0.0148(9) 0.0158(8) -0.0004(7) 0.0019(7) 0.0057(7)
C10 0.0237(9) 0.0166(9) 0.0152(8) -0.0007(7) 0.0011(7) 0.0045(7)
C11 0.0260(9) 0.0165(9) 0.0154(8) -0.0002(7) 0.0025(7) 0.0049(7)
C12 0.0219(9) 0.0137(8) 0.0212(9) 0.0017(7) 0.0005(7) 0.0031(7)
C13 0.0296(10) 0.0168(9) 0.0202(9) 0.0035(7) 0.0033(7) 0.0036(7)
C14 0.0264(10) 0.0192(10) 0.0303(10) 0.0043(8) 0.0048(8) -0.0010(8)
C15 0.0240(9) 0.0176(9) 0.0288(10) -0.0008(8) -0.0037(7) -0.0004(8)
C16 0.0284(10) 0.0200(10) 0.0208(9) -0.0002(8) 0.0007(7) -0.0005(8)
C17 0.0256(9) 0.0188(9) 0.0193(9) 0.0009(7) 0.0023(7) -0.0018(8)
C18 0.0242(9) 0.0129(8) 0.0160(8) -0.0014(7) -0.0002(6) -0.0021(7)
C19 0.0265(10) 0.0169(9) 0.0210(9) -0.0034(7) 0.0004(7) 0.0011(7)
C20 0.0332(11) 0.0142(9) 0.0236(9) 0.0004(7) -0.0063(8) 0.0001(8)
C21 0.0378(11) 0.0170(9) 0.0175(8) 0.0019(7) -0.0038(7) -0.0093(8)
C22 0.0307(10) 0.0184(9) 0.0202(9) -0.0036(7) 0.0040(7) -0.0089(8)
C23 0.0232(9) 0.0163(9) 0.0220(9) -0.0027(7) -0.0009(7) -0.0028(7)

loop_
_atom_type_symbol
_atom_type_description
_atom_type_scat_dispersion_real
_atom_type_scat_dispersion_imag
_atom_type_scat_source
C C 0.0033 0.0016 'International Tables Vol C Tables 4.2.6.8 and 6.1.1.4'
H H 0.0000 0.0000 'International Tables Vol C Tables 4.2.6.8 and 6.1.1.4'
Cl Cl 0.1484 0.1585 'International Tables Vol C Tables 4.2.6.8 and 6.1.1.4'
N N 0.0061 0.0033 'International Tables Vol C Tables 4.2.6.8 and 6.1.1.4'
O O 0.0106 0.0060 'International Tables Vol C Tables 4.2.6.8 and 6.1.1.4'

loop_
_geom_angle_atom_site_label_1
_geom_angle_atom_site_label_2
_geom_angle_atom_site_label_3
_geom_angle
C7 N1 O1 105.71(14)
C9 O1 N1 108.54(13)
C6 C1 C2 121.24(17)
C6 C1 Cl1 119.04(14)
C2 C1 Cl1 119.71(14)
C3 C2 C1 119.36(16)
C3 C2 H2 120.3
C1 C2 H2 120.3
C2 C3 C4 120.59(17)
C2 C3 H3 119.7
C4 C3 H3 119.7
C5 C4 C3 118.73(17)
C5 C4 C7 119.85(15)
C3 C4 C7 121.40(16)
C6 C5 C4 121.26(16)
C6 C5 H5 119.4
C4 C5 H5 119.4
C9 C8 C7 104.96(15)
C9 C8 H8 127.5
C7 C8 H8 127.5
N1 C7 C8 111.17(16)
N1 C7 C4 120.89(16)
C8 C7 C4 127.92(16)
C1 C6 C5 118.78(17)
C1 C6 H6 120.6
C5 C6 H6 120.6
C8 C9 O1 109.61(15)
C8 C9 C10 132.03(16)
O1 C9 C10 118.30(16)
C11 C10 C9 120.68(16)
C11 C10 C18 124.33(16)
C9 C10 C18 114.95(16)
C10 C11 C12 128.69(16)
C10 C11 H11 115.7
C12 C11 H11 115.7
C13 C12 C17 117.52(16)
C13 C12 C11 118.66(16)
C17 C12 C11 123.65(16)
C14 C13 C12 121.20(17)
C14 C13 H13 119.4
C12 C13 H13 119.4
C15 C14 C13 120.26(18)
C15 C14 H14 119.9
C13 C14 H14 119.9
C16 C15 C14 119.27(17)
C16 C15 H15 120.4
C14 C15 H15 120.4
C17 C16 C15 120.65(17)
C17 C16 H16 119.7
C15 C16 H16 119.7
C16 C17 C12 121.09(17)
C16 C17 H17 119.5
C12 C17 H17 119.5
C19 C18 C23 118.88(16)
C19 C18 C10 120.45(15)
C23 C18 C10 120.64(16)
C20 C19 C18 120.69(17)
C20 C19 H19 119.7
C18 C19 H19 119.7
C21 C20 C19 120.19(18)
C21 C20 H20 119.9
C19 C20 H20 119.9
C20 C21 C22 119.63(17)
C20 C21 H21 120.2
C22 C21 H21 120.2
C23 C22 C21 120.28(17)
C23 C22 H22 119.9
C21 C22 H22 119.9
C22 C23 C18 120.30(17)
C22 C23 H23 119.9
C18 C23 H23 119.9

loop_
_geom_bond_atom_site_label_1
_geom_bond_atom_site_label_2
_geom_bond_distance
Cl1 C1 1.7458(19)
N1 C7 1.321(2)
N1 O1 1.4113(19)
O1 C9 1.363(2)
C1 C6 1.384(2)
C1 C2 1.390(3)
C2 C3 1.383(3)
C2 H2 0.9500
C3 C4 1.398(2)
C3 H3 0.9500
C4 C5 1.394(3)
C4 C7 1.472(3)
C5 C6 1.386(3)
C5 H5 0.9500
C8 C9 1.351(3)
C8 C7 1.425(2)
C8 H8 0.9500
C6 H6 0.9500
C9 C10 1.460(2)
C10 C11 1.349(3)
C10 C18 1.499(2)
C11 C12 1.471(2)
C11 H11 0.9500
C12 C13 1.400(2)
C12 C17 1.402(2)
C13 C14 1.392(3)
C13 H13 0.9500
C14 C15 1.386(3)
C14 H14 0.9500
C15 C16 1.385(3)
C15 H15 0.9500
C16 C17 1.385(3)
C16 H16 0.9500
C17 H17 0.9500
C18 C19 1.391(3)
C18 C23 1.400(2)
C19 C20 1.391(3)
C19 H19 0.9500
C20 C21 1.386(3)
C20 H20 0.9500
C21 C22 1.392(3)
C21 H21 0.9500
C22 C23 1.389(3)
C22 H22 0.9500
C23 H23 0.9500
